data_7155674
loop_
_publ_author_name
'BROSSARD, Dominique'
'Retailleau, Pascal'
'Dumontet, Vincent'
'Breton, Philippe'
'Desrat, Sandy'
'Roussi, Fanny'

_publ_section_title
;
 Fast &amp; easy preparation of 3D scaffolds from methyl benzoate by a
 diversity oriented synthesis strategy based on Diels-Alder and
 ene-reactions
;
_journal_name_full 'Org. Biomol. Chem.'
_journal_paper_doi 10.1039/C7OB01236E
_journal_year 2017
_chemical_formula_moiety 'C15 H18 O5'
_chemical_formula_sum 'C15 H18 O5'
_chemical_formula_weight 278.29
_space_group_crystal_system monoclinic
_space_group_IT_number 14
_space_group_name_Hall '-P 2ybc'
_space_group_name_H-M_alt 'P 1 21/c 1'
_symmetry_space_group_name_Hall '-P 2ybc'
_symmetry_space_group_name_H-M 'P 1 21/c 1'
_atom_sites_solution_hydrogens geom
_atom_sites_solution_primary direct
_atom_sites_solution_secondary difmap
_audit_creation_method SHELXL-2014/7
_audit_update_record
;
2017-01-30 deposited with the CCDC.
2017-06-08 downloaded from the CCDC.
;
_cell_angle_alpha 90
_cell_angle_beta 99.603(7)
_cell_angle_gamma 90
_cell_formula_units_Z 4
_cell_length_a 8.4275(9)
_cell_length_b 17.5160(13)
_cell_length_c 8.9932(7)
_cell_measurement_reflns_used 3054
_cell_measurement_temperature 193(2)
_cell_measurement_theta_max 71.9
_cell_measurement_theta_min 5.0
_cell_volume 1308.9(2)
_computing_cell_refinement
;
CrystalClear-SM Expert 2.0 r16 (Rigaku, 2014)
;
_computing_data_collection
;
CrystalClear-SM Expert 2.0 r16 (Rigaku, 2014)
;
_computing_data_reduction
;
CrystalClear-SM Expert 2.0 r16 (Rigaku, 2014)
;
_computing_structure_refinement 'SHELXL (Sheldrick, 2015)'
_computing_structure_solution 'SHELXT (Sheldrick, 2015)'
_diffrn_ambient_temperature 193(2)
_diffrn_detector 'RIGAKU RAPID2 curved IP'
_diffrn_detector_area_resol_mean 10.0000
_diffrn_measured_fraction_theta_full 0.991
_diffrn_measured_fraction_theta_max 0.991
_diffrn_measurement_device
;
Crystal Chi-partial Goniometer 
;
_diffrn_measurement_device_type
;
Rigaku Rigaku mm007HF Rapid2
;
_diffrn_measurement_method 'profile data from \w-scans'
_diffrn_measurement_specimen_support Fiber
_diffrn_radiation_monochromator 'OSMIC CMF mirrors'
_diffrn_radiation_type CuK\a
_diffrn_radiation_wavelength 1.54187
_diffrn_reflns_av_R_equivalents 0.1152
_diffrn_reflns_av_unetI/netI 0.1059
_diffrn_reflns_Laue_measured_fraction_full 0.991
_diffrn_reflns_Laue_measured_fraction_max 0.991
_diffrn_reflns_limit_h_max 8
_diffrn_reflns_limit_h_min -8
_diffrn_reflns_limit_k_max 16
_diffrn_reflns_limit_k_min -18
_diffrn_reflns_limit_l_max 9
_diffrn_reflns_limit_l_min -6
_diffrn_reflns_number 6338
_diffrn_reflns_point_group_measured_fraction_full 0.991
_diffrn_reflns_point_group_measured_fraction_max 0.991
_diffrn_reflns_theta_full 52.615
_diffrn_reflns_theta_max 52.615
_diffrn_reflns_theta_min 7.107
_diffrn_source 'Rotating Anode'
_exptl_absorpt_coefficient_mu 0.880
_exptl_absorpt_correction_T_max 1.000
_exptl_absorpt_correction_T_min 0.344
_exptl_absorpt_correction_type multi-scan
_exptl_absorpt_process_details 'REQAB,(Rigaku Higashi, 1998)'
_exptl_crystal_colour colourless
_exptl_crystal_density_diffrn 1.412
_exptl_crystal_description needle
_exptl_crystal_F_000 592
_exptl_crystal_recrystallization_method 'Re-crystallisation from solvent: hot ethyl acetate'
_exptl_crystal_size_max 0.250
_exptl_crystal_size_mid 0.050
_exptl_crystal_size_min 0.030
_refine_diff_density_max 0.236
_refine_diff_density_min -0.286
_refine_diff_density_rms 0.061
_refine_ls_extinction_method none
_refine_ls_goodness_of_fit_ref 1.039
_refine_ls_hydrogen_treatment constr
_refine_ls_matrix_type full
_refine_ls_number_parameters 183
_refine_ls_number_reflns 1491
_refine_ls_number_restraints 0
_refine_ls_restrained_S_all 1.039
_refine_ls_R_factor_all 0.0856
_refine_ls_R_factor_gt 0.0650
_refine_ls_shift/su_max 0.000
_refine_ls_shift/su_mean 0.000
_refine_ls_structure_factor_coef Fsqd
_refine_ls_weighting_details 'w=1/[\s^2^(Fo^2^)+(0.0964P)^2^] where P=(Fo^2^+2Fc^2^)/3'
_refine_ls_weighting_scheme calc
_refine_ls_wR_factor_gt 0.1500
_refine_ls_wR_factor_ref 0.1856
_reflns_Friedel_coverage 0.000
_reflns_number_gt 999
_reflns_number_total 1494
_reflns_threshold_expression 'I > 2\s(I)'
_cod_data_source_file c7ob01236e2.cif
_cod_data_source_block Compound_28
_cod_depositor_comments
;
The following automatic conversions were performed:

'_exptl_absorpt_correction_type' value 'Multi-scan' changed to
'multi-scan' according to
/home/data/users/saulius/crontab/automatic-downloads/rss-feeds/RSC/lib/dictionaries/cif_core.dic
dictionary named 'cif_core.dic' version 2.4.2 from 2011-04-26.

Automatic conversion script
Id: cif_fix_values 4973 2017-02-22 13:04:09Z antanas 
;
_cod_database_code 7155674
_shelx_shelxl_version_number 2014/7
_shelx_space_group_comment
;
The symmetry employed for this shelxl refinement is uniquely defined
by the following loop, which should always be used as a source of
symmetry information in preference to the above space-group names.
They are only intended as comments.
;
_shelx_estimated_absorpt_t_min 0.917
_shelx_estimated_absorpt_t_max 0.917

loop_
_space_group_symop_operation_xyz
'x, y, z'
'-x, y+1/2, -z+1/2'
'-x, -y, -z'
'x, -y-1/2, z-1/2'

loop_
_atom_site_label
_atom_site_type_symbol
_atom_site_fract_x
_atom_site_fract_y
_atom_site_fract_z
_atom_site_U_iso_or_equiv
_atom_site_adp_type
_atom_site_occupancy
_atom_site_site_symmetry_order
_atom_site_calc_flag
_atom_site_refinement_flags_posn
_atom_site_refinement_flags_adp
O1 O 0.4039(3) 0.61743(13) 1.1030(3) 0.0561(9) Uani 1 1 d . .
O2 O 0.4012(3) 0.77400(13) 0.8354(3) 0.0588(8) Uani 1 1 d . .
H2 H 0.4188 0.8125 0.7850 0.088 Uiso 1 1 calc R U
O3 O 0.0532(3) 0.40553(14) 0.8292(3) 0.0607(9) Uani 1 1 d . .
O4 O 0.6128(3) 0.67223(13) 1.0220(3) 0.0548(8) Uani 1 1 d . .
O5 O 0.1931(3) 0.37395(14) 0.6468(3) 0.0673(9) Uani 1 1 d . .
C1 C 0.2169(4) 0.63439(18) 0.7909(4) 0.0451(10) Uani 1 1 d . .
H1 H 0.1649 0.6746 0.8453 0.054 Uiso 1 1 calc R U
C2 C 0.1572(4) 0.5558(2) 0.8216(4) 0.0512(11) Uani 1 1 d . .
H2A H 0.0832 0.5468 0.8886 0.061 Uiso 1 1 calc R U
C3 C 0.2169(4) 0.4998(2) 0.7471(4) 0.0459(10) Uani 1 1 d . .
C4 C 0.3424(4) 0.52510(18) 0.6581(4) 0.0488(10) Uani 1 1 d . .
H4 H 0.3861 0.4806 0.6082 0.059 Uiso 1 1 calc R U
C5 C 0.4776(4) 0.56514(18) 0.7690(4) 0.0448(10) Uani 1 1 d . .
H5 H 0.5101 0.5295 0.8556 0.054 Uiso 1 1 calc R U
C6 C 0.6299(4) 0.5840(2) 0.7035(4) 0.0566(11) Uani 1 1 d . .
H6A H 0.6885 0.5361 0.6906 0.068 Uiso 1 1 calc R U
H6B H 0.5986 0.6075 0.6028 0.068 Uiso 1 1 calc R U
C7 C 0.7417(5) 0.6383(2) 0.8044(5) 0.0632(12) Uani 1 1 d . .
H7A H 0.8087 0.6087 0.8853 0.076 Uiso 1 1 calc R U
H7B H 0.8145 0.6636 0.7439 0.076 Uiso 1 1 calc R U
C8 C 0.6488(5) 0.6985(2) 0.8747(4) 0.0558(11) Uani 1 1 d . .
H8 H 0.7090 0.7479 0.8858 0.067 Uiso 1 1 calc R U
C9 C 0.4811(4) 0.70948(19) 0.7858(4) 0.0497(11) Uani 1 1 d . .
H9 H 0.4816 0.7110 0.6747 0.060 Uiso 1 1 calc R U
C10 C 0.4018(4) 0.63709(17) 0.8324(4) 0.0430(10) Uani 1 1 d . .
C11 C 0.1754(4) 0.64460(19) 0.6175(4) 0.0556(11) Uani 1 1 d . .
H11A H 0.0576 0.6407 0.5848 0.067 Uiso 1 1 calc R U
H11B H 0.2102 0.6958 0.5890 0.067 Uiso 1 1 calc R U
C12 C 0.2606(4) 0.5829(2) 0.5390(4) 0.0571(11) Uani 1 1 d . .
H12A H 0.3424 0.6067 0.4866 0.069 Uiso 1 1 calc R U
H12B H 0.1814 0.5562 0.4629 0.069 Uiso 1 1 calc R U
C13 C 0.1577(5) 0.4204(2) 0.7351(5) 0.0550(11) Uani 1 1 d . .
C14 C -0.0150(5) 0.3299(2) 0.8207(4) 0.0713(13) Uani 1 1 d . .
H14A H -0.0729 0.3207 0.7184 0.107 Uiso 1 1 calc R U
H14B H -0.0898 0.3254 0.8928 0.107 Uiso 1 1 calc R U
H14C H 0.0713 0.2922 0.8450 0.107 Uiso 1 1 calc R U
C15 C 0.4652(5) 0.63979(18) 0.9999(4) 0.0473(11) Uani 1 1 d . .

loop_
_atom_site_aniso_label
_atom_site_aniso_U_11
_atom_site_aniso_U_22
_atom_site_aniso_U_33
_atom_site_aniso_U_23
_atom_site_aniso_U_13
_atom_site_aniso_U_12
O1 0.076(2) 0.0517(17) 0.0424(17) 0.0031(13) 0.0164(15) -0.0049(13)
O2 0.083(2) 0.0406(15) 0.0562(18) 0.0031(12) 0.0202(14) 0.0078(14)
O3 0.0647(19) 0.0528(18) 0.066(2) -0.0035(14) 0.0145(15) -0.0100(14)
O4 0.0586(18) 0.0587(17) 0.0478(18) -0.0060(13) 0.0109(14) -0.0017(14)
O5 0.086(2) 0.0537(18) 0.061(2) -0.0098(14) 0.0076(16) -0.0048(14)
C1 0.051(3) 0.043(2) 0.041(2) -0.0053(17) 0.0088(19) 0.0044(18)
C2 0.059(3) 0.050(3) 0.043(2) -0.0021(19) 0.005(2) 0.002(2)
C3 0.051(3) 0.044(2) 0.043(2) -0.0003(19) 0.006(2) 0.0009(19)
C4 0.066(3) 0.041(2) 0.040(2) -0.0061(17) 0.0101(19) -0.0010(19)
C5 0.060(3) 0.038(2) 0.037(2) 0.0017(17) 0.0082(19) 0.0032(18)
C6 0.066(3) 0.052(2) 0.055(3) -0.002(2) 0.021(2) 0.003(2)
C7 0.060(3) 0.059(3) 0.072(3) -0.007(2) 0.015(2) 0.002(2)
C8 0.067(3) 0.054(2) 0.050(3) -0.003(2) 0.020(2) -0.007(2)
C9 0.062(3) 0.042(2) 0.046(2) -0.0039(18) 0.010(2) 0.0039(19)
C10 0.058(3) 0.034(2) 0.037(2) 0.0022(16) 0.0070(19) -0.0002(17)
C11 0.067(3) 0.051(2) 0.046(3) 0.0013(19) 0.003(2) 0.005(2)
C12 0.073(3) 0.058(2) 0.040(2) 0.0016(19) 0.008(2) 0.006(2)
C13 0.062(3) 0.052(3) 0.048(3) 0.000(2) 0.000(2) -0.005(2)
C14 0.076(3) 0.054(3) 0.081(3) 0.000(2) 0.006(2) -0.024(2)
C15 0.060(3) 0.033(2) 0.049(3) 0.0024(18) 0.012(2) 0.0022(19)

loop_
_atom_type_symbol
_atom_type_description
_atom_type_scat_dispersion_real
_atom_type_scat_dispersion_imag
_atom_type_scat_source
C C 0.0181 0.0091 'International Tables Vol C Tables 4.2.6.8 and 6.1.1.4'
H H 0.0000 0.0000 'International Tables Vol C Tables 4.2.6.8 and 6.1.1.4'
O O 0.0492 0.0322 'International Tables Vol C Tables 4.2.6.8 and 6.1.1.4'

loop_
_geom_angle_atom_site_label_1
_geom_angle_atom_site_label_2
_geom_angle_atom_site_label_3
_geom_angle
C9 O2 H2 109.5
C13 O3 C14 116.2(3)
C15 O4 C8 108.6(3)
C2 C1 C10 109.8(3)
C2 C1 C11 105.3(3)
C10 C1 C11 106.8(3)
C2 C1 H1 111.6
C10 C1 H1 111.6
C11 C1 H1 111.6
C3 C2 C1 114.5(3)
C3 C2 H2A 122.8
C1 C2 H2A 122.8
C2 C3 C13 125.3(4)
C2 C3 C4 114.3(3)
C13 C3 C4 120.1(4)
C3 C4 C12 106.9(3)
C3 C4 C5 107.4(3)
C12 C4 C5 110.1(3)
C3 C4 H4 110.8
C12 C4 H4 110.8
C5 C4 H4 110.8
C6 C5 C4 115.0(3)
C6 C5 C10 112.7(3)
C4 C5 C10 107.4(3)
C6 C5 H5 107.1
C4 C5 H5 107.1
C10 C5 H5 107.1
C7 C6 C5 112.2(3)
C7 C6 H6A 109.2
C5 C6 H6A 109.2
C7 C6 H6B 109.2
C5 C6 H6B 109.2
H6A C6 H6B 107.9
C8 C7 C6 111.8(3)
C8 C7 H7A 109.2
C6 C7 H7A 109.2
C8 C7 H7B 109.2
C6 C7 H7B 109.2
H7A C7 H7B 107.9
O4 C8 C7 110.8(3)
O4 C8 C9 101.5(3)
C7 C8 C9 111.7(3)
O4 C8 H8 110.8
C7 C8 H8 110.8
C9 C8 H8 110.8
O2 C9 C8 112.6(3)
O2 C9 C10 108.8(3)
C8 C9 C10 99.4(3)
O2 C9 H9 111.8
C8 C9 H9 111.8
C10 C9 H9 111.8
C15 C10 C9 98.6(3)
C15 C10 C1 114.6(3)
C9 C10 C1 115.5(3)
C15 C10 C5 106.9(3)
C9 C10 C5 110.2(3)
C1 C10 C5 110.2(3)
C12 C11 C1 109.7(3)
C12 C11 H11A 109.7
C1 C11 H11A 109.7
C12 C11 H11B 109.7
C1 C11 H11B 109.7
H11A C11 H11B 108.2
C11 C12 C4 109.3(3)
C11 C12 H12A 109.8
C4 C12 H12A 109.8
C11 C12 H12B 109.8
C4 C12 H12B 109.8
H12A C12 H12B 108.3
O5 C13 O3 122.9(4)
O5 C13 C3 124.4(4)
O3 C13 C3 112.7(4)
O3 C14 H14A 109.5
O3 C14 H14B 109.5
H14A C14 H14B 109.5
O3 C14 H14C 109.5
H14A C14 H14C 109.5
H14B C14 H14C 109.5
O1 C15 O4 121.8(3)
O1 C15 C10 129.3(4)
O4 C15 C10 108.8(3)

loop_
_geom_bond_atom_site_label_1
_geom_bond_atom_site_label_2
_geom_bond_distance
O1 C15 1.200(4)
O2 C9 1.425(4)
O2 H2 0.8400
O3 C13 1.345(4)
O3 C14 1.441(4)
O4 C15 1.352(4)
O4 C8 1.481(4)
O5 C13 1.208(4)
C1 C2 1.508(4)
C1 C10 1.541(5)
C1 C11 1.550(5)
C1 H1 1.0000
C2 C3 1.332(4)
C2 H2A 0.9500
C3 C13 1.476(5)
C3 C4 1.496(4)
C4 C12 1.550(4)
C4 C5 1.551(4)
C4 H4 1.0000
C5 C6 1.535(4)
C5 C10 1.563(4)
C5 H5 1.0000
C6 C7 1.527(5)
C6 H6A 0.9900
C6 H6B 0.9900
C7 C8 1.512(4)
C7 H7A 0.9900
C7 H7B 0.9900
C8 C9 1.515(5)
C8 H8 1.0000
C9 C10 1.524(4)
C9 H9 1.0000
C10 C15 1.513(5)
C11 C12 1.533(4)
C11 H11A 0.9900
C11 H11B 0.9900
C12 H12A 0.9900
C12 H12B 0.9900
C14 H14A 0.9800
C14 H14B 0.9800
C14 H14C 0.9800

loop_
_geom_hbond_atom_site_label_D
_geom_hbond_atom_site_label_H
_geom_hbond_atom_site_label_A
_geom_hbond_distance_DH
_geom_hbond_distance_HA
_geom_hbond_distance_DA
_geom_hbond_angle_DHA
_geom_hbond_site_symmetry_A
O2 H2 O1 0.84 2.03 2.828(3) 158.0 4_575
C7 H7A O3 0.99 2.65 3.540(5) 150.1 3_667
C8 H8 O5 1.00 2.39 3.368(5) 165.1 2_656

loop_
_geom_torsion_atom_site_label_1
_geom_torsion_atom_site_label_2
_geom_torsion_atom_site_label_3
_geom_torsion_atom_site_label_4
_geom_torsion
C10 C1 C2 C3 -58.5(4)
C11 C1 C2 C3 56.1(4)
C1 C2 C3 C13 -168.4(3)
C1 C2 C3 C4 5.1(4)
C2 C3 C4 C12 -61.6(4)
C13 C3 C4 C12 112.3(3)
C2 C3 C4 C5 56.5(4)
C13 C3 C4 C5 -129.7(3)
C3 C4 C5 C6 170.8(3)
C12 C4 C5 C6 -73.2(4)
C3 C4 C5 C10 -63.0(3)
C12 C4 C5 C10 53.0(4)
C4 C5 C6 C7 167.2(3)
C10 C5 C6 C7 43.8(4)
C5 C6 C7 C8 -38.2(4)
C15 O4 C8 C7 -93.9(3)
C15 O4 C8 C9 24.9(3)
C6 C7 C8 O4 90.5(4)
C6 C7 C8 C9 -21.8(4)
O4 C8 C9 O2 71.4(3)
C7 C8 C9 O2 -170.5(3)
O4 C8 C9 C10 -43.5(3)
C7 C8 C9 C10 74.6(3)
O2 C9 C10 C15 -72.7(3)
C8 C9 C10 C15 45.1(3)
O2 C9 C10 C1 49.9(4)
C8 C9 C10 C1 167.7(3)
O2 C9 C10 C5 175.6(2)
C8 C9 C10 C5 -66.6(3)
C2 C1 C10 C15 -74.9(4)
C11 C1 C10 C15 171.4(3)
C2 C1 C10 C9 171.4(3)
C11 C1 C10 C9 57.7(4)
C2 C1 C10 C5 45.7(4)
C11 C1 C10 C5 -68.0(3)
C6 C5 C10 C15 -95.5(3)
C4 C5 C10 C15 136.9(3)
C6 C5 C10 C9 10.7(4)
C4 C5 C10 C9 -116.9(3)
C6 C5 C10 C1 139.4(3)
C4 C5 C10 C1 11.8(4)
C2 C1 C11 C12 -60.1(4)
C10 C1 C11 C12 56.6(3)
C1 C11 C12 C4 6.9(4)
C3 C4 C12 C11 51.6(4)
C5 C4 C12 C11 -64.7(4)
C14 O3 C13 O5 0.5(5)
C14 O3 C13 C3 177.8(3)
C2 C3 C13 O5 166.4(4)
C4 C3 C13 O5 -6.7(5)
C2 C3 C13 O3 -10.9(5)
C4 C3 C13 O3 176.0(3)
C8 O4 C15 O1 -176.0(3)
C8 O4 C15 C10 4.8(3)
C9 C10 C15 O1 148.8(4)
C1 C10 C15 O1 25.5(5)
C5 C10 C15 O1 -96.9(4)
C9 C10 C15 O4 -32.1(3)
C1 C10 C15 O4 -155.4(3)
C5 C10 C15 O4 82.2(3)
